data_7131587
loop_
_publ_author_name
'Adiyeri Saseendran, Devi Prasad'
'Fischer, J&#xf6;rg W A'
'M&#xfc;ller, Lea'
'Abbott, Daniel F.'
'Mougel, Victor'
'Jeschke, Gunnar'
'Triana, Carlos A.'
'Patzke, Greta R.'

_publ_section_title
;
 Copper(II) defect-cubane water oxidation electrocatalysts: from molecular
 tetramers to oxidic nanostructures.
;
_journal_issue 39
_journal_name_full 'Chemical communications (Cambridge, England)'
_journal_page_first 5866
_journal_page_last 5869
_journal_paper_doi 10.1039/d3cc01005h
_journal_volume 59
_journal_year 2023
_chemical_formula_moiety '2(C40 H52 Cu4 N4 O12), 4(C6 H16 N), 4(Cl O3.75), 6(H2 O)'
_chemical_formula_sum 'C104 H180 Cl4 Cu8 N12 O45'
_chemical_formula_weight 2968.71
_space_group_crystal_system monoclinic
_space_group_IT_number 14
_space_group_name_Hall '-P 2yn'
_space_group_name_H-M_alt 'P 1 21/n 1'
_atom_sites_solution_hydrogens mixed
_atom_sites_solution_primary dual
_audit_creation_date 2023-02-21
_audit_creation_method
;
Olex2 1.5
(compiled 2022.04.07 svn.rca3783a0 for OlexSys, GUI svn.r6498)
;
_audit_update_record
;
2023-02-21 deposited with the CCDC.	2023-04-11 downloaded from the CCDC.
;
_cell_angle_alpha 90
_cell_angle_beta 97.8590(10)
_cell_angle_gamma 90
_cell_formula_units_Z 1
_cell_length_a 9.15690(10)
_cell_length_b 31.5203(3)
_cell_length_c 11.78070(10)
_cell_measurement_reflns_used 21572
_cell_measurement_temperature 160.00(10)
_cell_measurement_theta_max 73.0270
_cell_measurement_theta_min 4.8900
_cell_volume 3368.31(6)
_computing_cell_refinement 'CrysAlisPro 1.171.39.9b (Rigaku OD, 2015)'
_computing_data_collection 'CrysAlisPro 1.171.39.9b (Rigaku OD, 2015)'
_computing_data_reduction 'CrysAlisPro 1.171.39.9b (Rigaku OD, 2015)'
_computing_molecular_graphics 'Olex2 1.5 (Dolomanov et al., 2009)'
_computing_publication_material 'Olex2 1.5 (Dolomanov et al., 2009)'
_computing_structure_refinement 'SHELXL 2018/3 (Sheldrick, 2015)'
_computing_structure_solution 'SHELXT 2018/2 (Sheldrick, 2018)'
_diffrn_ambient_environment N~2~
_diffrn_ambient_temperature 160.00(10)
_diffrn_detector 'CCD plate'
_diffrn_detector_type 'Pilatus 200K'
_diffrn_measured_fraction_theta_full 1.000
_diffrn_measured_fraction_theta_max 0.978
_diffrn_measurement_details
;
List of Runs (angles in degrees, time in seconds):

  # Type    Start    End  Width  t~exp~   \w     \q     \k     \f   Frames
#--------------------------------------------------------------------------
  1  \w    -54.00  20.00   0.50   10.26    --    0.00 -75.00  45.00  148
  2  \w    -60.00 -15.00   0.50   10.26    --  -88.50  75.00 172.00   90
  3  \w   -145.00-114.00   0.50   10.26    --  -88.50 -75.00  45.00   62
  4  \w   -103.00 -69.00   0.50   10.26    --  -88.50  75.00 172.00   68
  5  \w     58.00  83.00   0.50   10.26    --   97.44 -75.00  45.00   50
  6  \w     79.00 113.00   0.50   10.26    --   97.44  75.00 172.00   68
  7  \w    -48.00   6.00   0.50   10.26    --    0.00 -57.00 -90.00  108
  8  \w     40.00  72.00   0.50   10.26    --    0.00  37.00 150.00   64
  9  \w    -15.00  17.00   0.50   10.26    --    0.00  37.00 150.00   64
 10  \w    -78.00  10.00   0.50   10.26    --    0.00 -37.00-180.00  176
 11  \w     16.00  41.00   0.50   10.26    --    0.00  75.00 172.00   50
 12  \w   -104.00  -9.00   0.50   10.26    --  -88.50  30.00 150.00  190
 13  \w   -164.00 -81.00   0.50   10.26    --  -88.50-111.00   0.00  166
 14  \w   -145.00-114.00   0.50   10.26    --  -88.50 -30.00  90.00   62
 15  \w    -55.00 -11.00   0.50   10.26    --  -88.50 111.00 -90.00   88
 16  \w   -103.00 -73.00   0.50   10.26    --  -88.50 -30.00  90.00   60
 17  \w   -130.00 -78.00   0.50   10.26    --  -88.50 -45.00 -60.00  104
 18  \w    -83.00 -12.00   0.50   10.26    --  -88.50 111.00 -60.00  142
 19  \w    -87.00 -61.00   0.50   10.26    --  -88.50  45.00-180.00   52
 20  \w   -117.00 -91.00   0.50   10.26    --  -88.50 -94.00 150.00   52
 21  \w     86.00 117.00   0.50   10.26    --   97.44  61.00 -60.00   62
 22  \w     73.00 143.00   0.50   10.26    --   97.44 178.00 -30.00  140
 23  \w     90.00 130.00   0.50   10.26    --   97.44  45.00 -60.00   80
 24  \w    130.00 176.00   0.50   10.26    --   97.44  15.00 -30.00   92
 25  \w     82.00 175.00   0.50   10.26    --   97.44  30.00 -90.00  186
 26  \w     59.00 107.00   0.50   10.26    --   97.44-111.00  30.00   96
 27  \w     24.00  50.00   0.50   10.26    --   97.44-111.00  30.00   52
 28  \w     39.00 109.00   0.50   10.26    --   97.44-111.00 120.00  140
 29  \w     84.00 170.00   0.50   10.26    --   97.44  45.00-180.00  172
 30  \w    113.00 162.00   0.50   10.26    --   97.44  61.00  90.00   98
 31  \w     83.00 108.00   0.50   10.26    --   97.44 -45.00 -90.00   50
 32  \w     21.00  96.00   0.50   10.26    --   97.44 -45.00   0.00  150
 33  \w     82.00 171.00   0.50   10.26    --   97.44  30.00-120.00  178
 34  \w     22.00  76.00   0.50   10.26    --   97.44 -45.00 -90.00  108
 35  \w    138.00 163.00   0.50   10.26    --   97.44  61.00 -60.00   50
 36  \w     80.00 107.00   0.50   10.26    --   97.44  61.00  90.00   54
 37  \w     48.00  73.00   0.50   10.26    --   97.44 -75.00  45.00   50
 38  \w      1.00  26.00   0.50   10.26    --    0.00  75.00 172.00   50
;
_diffrn_measurement_device 'four-circle diffractometer'
_diffrn_measurement_device_type 'XtaLAB Synergy, Dualflex, Pilatus 200K'
_diffrn_measurement_method '\w scans'
_diffrn_orient_matrix_type 'CrysAlisPro convention (1999,Acta A55,543-557)'
_diffrn_orient_matrix_UB_11 0.1221246000
_diffrn_orient_matrix_UB_12 -0.0131255000
_diffrn_orient_matrix_UB_13 0.0967976000
_diffrn_orient_matrix_UB_21 -0.0389083000
_diffrn_orient_matrix_UB_22 0.0380672000
_diffrn_orient_matrix_UB_23 0.0722146000
_diffrn_orient_matrix_UB_31 -0.1114068000
_diffrn_orient_matrix_UB_32 -0.0276936000
_diffrn_orient_matrix_UB_33 0.0533666000
_diffrn_radiation_monochromator mirror
_diffrn_radiation_probe x-ray
_diffrn_radiation_type 'Cu K\a'
_diffrn_radiation_wavelength 1.54184
_diffrn_reflns_av_R_equivalents 0.0373
_diffrn_reflns_av_unetI/netI 0.0231
_diffrn_reflns_Laue_measured_fraction_full 1.000
_diffrn_reflns_Laue_measured_fraction_max 0.978
_diffrn_reflns_limit_h_max 11
_diffrn_reflns_limit_h_min -10
_diffrn_reflns_limit_k_max 39
_diffrn_reflns_limit_k_min -38
_diffrn_reflns_limit_l_max 14
_diffrn_reflns_limit_l_min -14
_diffrn_reflns_number 43173
_diffrn_reflns_point_group_measured_fraction_full 1.000
_diffrn_reflns_point_group_measured_fraction_max 0.978
_diffrn_reflns_theta_full 67.684
_diffrn_reflns_theta_max 73.569
_diffrn_reflns_theta_min 2.804
_diffrn_source 'micro-focus sealed X-ray tube'
_diffrn_source_type 'PhotonJet (Cu) X-ray Source'
_exptl_absorpt_coefficient_mu 2.789
_exptl_absorpt_correction_T_max 1.000
_exptl_absorpt_correction_T_min 0.812
_exptl_absorpt_correction_type gaussian
_exptl_absorpt_process_details
;
CrysAlisPro 1.171.39.9b (Rigaku Oxford Diffraction, 2015)
Numerical absorption correction based on gaussian integration over
			a multifaceted crystal model
Empirical absorption correction using spherical harmonics,
 implemented in SCALE3 ABSPACK scaling algorithm.
;
_exptl_crystal_colour blue
_exptl_crystal_density_diffrn 1.464
_exptl_crystal_description block
_exptl_crystal_F_000 1548
_exptl_crystal_size_max 0.091
_exptl_crystal_size_mid 0.063
_exptl_crystal_size_min 0.063
_refine_diff_density_max 0.894
_refine_diff_density_min -0.471
_refine_diff_density_rms 0.070
_refine_ls_extinction_method none
_refine_ls_goodness_of_fit_ref 1.049
_refine_ls_hydrogen_treatment constr
_refine_ls_matrix_type full
_refine_ls_number_parameters 412
_refine_ls_number_reflns 6646
_refine_ls_number_restraints 0
_refine_ls_restrained_S_all 1.049
_refine_ls_R_factor_all 0.0424
_refine_ls_R_factor_gt 0.0360
_refine_ls_shift/su_max 0.002
_refine_ls_shift/su_mean 0.000
_refine_ls_structure_factor_coef Fsqd
_refine_ls_weighting_details 'w=1/[\s^2^(Fo^2^)+(0.0644P)^2^+2.7649P] where P=(Fo^2^+2Fc^2^)/3'
_refine_ls_weighting_scheme calc
_refine_ls_wR_factor_gt 0.1072
_refine_ls_wR_factor_ref 0.1113
_reflns_Friedel_coverage 0.000
_reflns_number_gt 5758
_reflns_number_total 6646
_reflns_threshold_expression 'I > 2\s(I)'
_cod_data_source_file d3cc01005h2.cif
_cod_data_source_block Cu(pyalk)4(OAc)4_tetramer
_cod_depositor_comments 'Adding full bibliography for 7131586--7131587.cif.'
_cod_database_code 7131587
_shelx_shelxl_version_number 2018/3
_chemical_oxdiff_formula 'C52 H92 Cl2 Cu4 N6 O24'
_shelx_space_group_comment
;
The symmetry employed for this shelxl refinement is uniquely defined
by the following loop, which should always be used as a source of
symmetry information in preference to the above space-group names.
They are only intended as comments.
;
_olex2_refinement_description
;
1. Fixed Uiso
 At 1.2 times of:
  All C(H) groups, All C(H,H) groups, All N(H) groups
 At 1.5 times of:
  All C(H,H,H) groups, All O(H,H) groups
2. Others
 Fixed Sof: O8(0.75) O12A(0.5) H12A(0.5) H12B(0.5)
3.a Free rotating group:
 O11(H11A,H11B), O12A(H12A,H12B)
3.b Ternary CH refined with riding coordinates:
 N3(H3A)
3.c Secondary CH2 refined with riding coordinates:
 C25(H25A,H25B), C23(H23A,H23B), C21(H21A,H21B)
3.d Aromatic/amide H refined with riding coordinates:
 C1(H1), C2(H2), C11(H11), C4(H4), C3(H3), C14(H14), C12(H12), C13(H13)
3.e Idealised Me refined as rotating group:
 C18(H18A,H18B,H18C), C17(H17A,H17B,H17C), C10(H10A,H10B,H10C), C7(H7A,H7B,
 H7C), C20(H20A,H20B,H20C), C8(H8A,H8B,H8C), C22(H22A,H22B,H22C), C24(H24A,H24B,
 H24C), C26(H26A,H26B,H26C)
;
_olex2_submission_special_instructions 'No special instructions were received'
_oxdiff_exptl_absorpt_empirical_details
;
Empirical correction (ABSPACK) includes:
- Absorption correction using spherical harmonics
- Frame scaling
;
_oxdiff_exptl_absorpt_empirical_full_max 3.348
_oxdiff_exptl_absorpt_empirical_full_min 0.671

loop_
_space_group_symop_operation_xyz
'x, y, z'
'-x+1/2, y+1/2, -z+1/2'
'-x, -y, -z'
'x-1/2, -y-1/2, z-1/2'

loop_
_atom_site_label
_atom_site_type_symbol
_atom_site_fract_x
_atom_site_fract_y
_atom_site_fract_z
_atom_site_U_iso_or_equiv
_atom_site_adp_type
_atom_site_occupancy
_atom_site_site_symmetry_order
_atom_site_calc_flag
_atom_site_refinement_flags_posn
_atom_site_refinement_flags_adp
_atom_site_refinement_flags_occupancy
_atom_site_disorder_assembly
_atom_site_disorder_group
Cu1 Cu 0.48168(3) 0.53407(2) 0.89195(3) 0.02156(10) Uani 1 1 d . . . . .
Cu2 Cu 0.35937(4) 0.44833(2) 0.83761(3) 0.02290(10) Uani 1 1 d . . . . .
Cl1 Cl 0.38479(8) 0.24510(3) 0.03503(7) 0.0529(2) Uani 1 1 d . . . . .
O4 O 0.54789(17) 0.47421(5) 0.90548(13) 0.0224(3) Uani 1 1 d . . . . .
O1 O 0.30520(17) 0.50789(5) 0.81955(14) 0.0261(3) Uani 1 1 d . . . . .
O2 O 0.65953(17) 0.56208(5) 0.96449(13) 0.0244(3) Uani 1 1 d . . . . .
O5 O 0.17541(19) 0.42017(5) 0.78244(14) 0.0299(4) Uani 1 1 d . . . . .
O11 O 0.1957(2) 0.39261(6) 0.39573(15) 0.0352(4) Uani 1 1 d G . . . .
H11A H 0.214744 0.406662 0.459771 0.053 Uiso 1 1 d G U . . .
H11B H 0.235705 0.407743 0.346321 0.053 Uiso 1 1 d G U . . .
O6 O 0.2522(2) 0.41900(6) 0.61253(15) 0.0379(4) Uani 1 1 d . . . . .
O3 O 0.6972(2) 0.57752(7) 0.78829(15) 0.0398(4) Uani 1 1 d . . . . .
N1 N 0.3683(2) 0.58677(6) 0.84458(16) 0.0246(4) Uani 1 1 d . . . . .
N2 N 0.4899(2) 0.39742(6) 0.83827(16) 0.0272(4) Uani 1 1 d . . . . .
N3 N 0.3837(2) 0.32666(7) 0.42811(18) 0.0332(5) Uani 1 1 d . . . . .
H3A H 0.320612 0.352570 0.415116 0.040 Uiso 1 1 calc R U . . .
O7 O 0.3407(3) 0.28810(8) 0.0445(2) 0.0654(7) Uani 1 1 d . . . . .
C5 C 0.2451(3) 0.57928(7) 0.7717(2) 0.0250(5) Uani 1 1 d . . . . .
C15 C 0.6343(3) 0.40762(8) 0.85050(19) 0.0267(5) Uani 1 1 d . . . . .
O9 O 0.3109(3) 0.21814(9) 0.1068(3) 0.0691(7) Uani 1 1 d . . . . .
C9 C 0.7314(3) 0.58127(8) 0.8930(2) 0.0277(5) Uani 1 1 d . . . . .
C6 C 0.2182(3) 0.53285(7) 0.7369(2) 0.0267(5) Uani 1 1 d . . . . .
C16 C 0.6666(3) 0.45513(7) 0.85500(19) 0.0247(5) Uani 1 1 d . . . . .
C19 C 0.1598(3) 0.41012(8) 0.6768(2) 0.0294(5) Uani 1 1 d . . . . .
C1 C 0.4040(3) 0.62671(7) 0.8775(2) 0.0272(5) Uani 1 1 d . . . . .
H1 H 0.491906 0.631462 0.928881 0.033 Uiso 1 1 calc R U . . .
C2 C 0.3178(3) 0.66090(8) 0.8395(2) 0.0322(5) Uani 1 1 d . . . . .
H2 H 0.344487 0.688818 0.864699 0.039 Uiso 1 1 calc R U . . .
C18 C 0.8129(3) 0.46517(8) 0.9270(2) 0.0314(5) Uani 1 1 d . . . . .
H18A H 0.825316 0.496000 0.933308 0.047 Uiso 1 1 calc R U . . .
H18B H 0.893443 0.453063 0.890507 0.047 Uiso 1 1 calc R U . . .
H18C H 0.814535 0.452932 1.003619 0.047 Uiso 1 1 calc R U . . .
C17 C 0.6636(3) 0.47098(8) 0.7313(2) 0.0316(5) Uani 1 1 d . . . . .
H17A H 0.567160 0.464811 0.687400 0.047 Uiso 1 1 calc R U . . .
H17B H 0.740759 0.456577 0.695807 0.047 Uiso 1 1 calc R U . . .
H17C H 0.681064 0.501660 0.731775 0.047 Uiso 1 1 calc R U . . .
C11 C 0.4490(3) 0.35664(8) 0.8331(2) 0.0326(5) Uani 1 1 d . . . . .
H11 H 0.347026 0.349914 0.826432 0.039 Uiso 1 1 calc R U . . .
C4 C 0.1541(3) 0.61252(8) 0.7292(2) 0.0310(5) Uani 1 1 d . . . . .
H4 H 0.067379 0.607134 0.677226 0.037 Uiso 1 1 calc R U . . .
C3 C 0.1913(3) 0.65368(8) 0.7635(2) 0.0346(6) Uani 1 1 d . . . . .
H3 H 0.130187 0.676737 0.735040 0.041 Uiso 1 1 calc R U . . .
C10 C 0.8566(3) 0.60915(9) 0.9438(3) 0.0387(6) Uani 1 1 d . . . . .
H10A H 0.823524 0.638735 0.942638 0.058 Uiso 1 1 calc R U . . .
H10B H 0.938625 0.606440 0.898903 0.058 Uiso 1 1 calc R U . . .
H10C H 0.889296 0.600454 1.023099 0.058 Uiso 1 1 calc R U . . .
C14 C 0.7413(3) 0.37609(8) 0.8539(2) 0.0350(6) Uani 1 1 d . . . . .
H14 H 0.842781 0.383385 0.861107 0.042 Uiso 1 1 calc R U . . .
O8 O 0.5391(3) 0.24319(10) 0.0695(4) 0.0724(11) Uani 0.75 1 d . . P . .
C12 C 0.5502(3) 0.32403(8) 0.8371(2) 0.0391(6) Uani 1 1 d . . . . .
H12 H 0.518478 0.295305 0.833393 0.047 Uiso 1 1 calc R U . . .
C13 C 0.6979(3) 0.33388(9) 0.8465(2) 0.0413(7) Uani 1 1 d . . . . .
H13 H 0.769421 0.311982 0.847960 0.050 Uiso 1 1 calc R U . . .
C7 C 0.0558(3) 0.52100(9) 0.7339(3) 0.0406(7) Uani 1 1 d . . . . .
H7A H 0.042444 0.490836 0.715108 0.061 Uiso 1 1 calc R U . . .
H7B H -0.004276 0.538063 0.675613 0.061 Uiso 1 1 calc R U . . .
H7C H 0.025199 0.526496 0.809055 0.061 Uiso 1 1 calc R U . . .
C25 C 0.3428(3) 0.30645(10) 0.5336(2) 0.0410(6) Uani 1 1 d . . . . .
H25A H 0.235089 0.301310 0.522456 0.049 Uiso 1 1 calc R U . . .
H25B H 0.364741 0.326609 0.598166 0.049 Uiso 1 1 calc R U . . .
C20 C 0.0208(3) 0.38676(11) 0.6323(2) 0.0430(7) Uani 1 1 d . . . . .
H20A H 0.013927 0.360867 0.677290 0.064 Uiso 1 1 calc R U . . .
H20B H 0.022205 0.379264 0.551718 0.064 Uiso 1 1 calc R U . . .
H20C H -0.064556 0.404921 0.638820 0.064 Uiso 1 1 calc R U . . .
C23 C 0.3489(3) 0.30034(11) 0.3214(3) 0.0461(7) Uani 1 1 d . . . . .
H23A H 0.381293 0.315755 0.256023 0.055 Uiso 1 1 calc R U . . .
H23B H 0.404833 0.273407 0.331278 0.055 Uiso 1 1 calc R U . . .
C8 C 0.2687(4) 0.52717(9) 0.6187(2) 0.0408(6) Uani 1 1 d . . . . .
H8A H 0.372304 0.535603 0.622747 0.061 Uiso 1 1 calc R U . . .
H8B H 0.208050 0.544925 0.562440 0.061 Uiso 1 1 calc R U . . .
H8C H 0.257985 0.497347 0.595497 0.061 Uiso 1 1 calc R U . . .
O10 O 0.3510(5) 0.23269(13) -0.0817(3) 0.1158(15) Uani 1 1 d . . . . .
C21 C 0.5400(3) 0.34212(10) 0.4376(3) 0.0412(6) Uani 1 1 d . . . . .
H21A H 0.554278 0.356609 0.365423 0.049 Uiso 1 1 calc R U . . .
H21B H 0.606974 0.317340 0.446696 0.049 Uiso 1 1 calc R U . . .
C22 C 0.5822(3) 0.37207(11) 0.5359(3) 0.0468(7) Uani 1 1 d . . . . .
H22A H 0.510587 0.395309 0.532045 0.070 Uiso 1 1 calc R U . . .
H22B H 0.680565 0.383636 0.531433 0.070 Uiso 1 1 calc R U . . .
H22C H 0.582940 0.356782 0.608466 0.070 Uiso 1 1 calc R U . . .
C24 C 0.1875(4) 0.29061(12) 0.2947(3) 0.0560(9) Uani 1 1 d . . . . .
H24A H 0.168798 0.275462 0.221519 0.084 Uiso 1 1 calc R U . . .
H24B H 0.131256 0.317151 0.289475 0.084 Uiso 1 1 calc R U . . .
H24C H 0.157133 0.272875 0.355649 0.084 Uiso 1 1 calc R U . . .
C26 C 0.4197(4) 0.26551(12) 0.5661(4) 0.0639(10) Uani 1 1 d . . . . .
H26A H 0.399155 0.245261 0.502788 0.096 Uiso 1 1 calc R U . . .
H26B H 0.384147 0.253962 0.634527 0.096 Uiso 1 1 calc R U . . .
H26C H 0.526143 0.270474 0.582181 0.096 Uiso 1 1 calc R U . . .
O12A O 0.0792(7) 0.29856(18) -0.1738(6) 0.0843(19) Uani 0.5 1 d G . P A 2
H12A H 0.023594 0.276752 -0.164730 0.126 Uiso 0.5 1 d G U P A 2
H12B H 0.147567 0.288583 -0.210923 0.126 Uiso 0.5 1 d G U P A 2

loop_
_atom_site_aniso_label
_atom_site_aniso_U_11
_atom_site_aniso_U_22
_atom_site_aniso_U_33
_atom_site_aniso_U_23
_atom_site_aniso_U_13
_atom_site_aniso_U_12
Cu1 0.02091(18) 0.02196(18) 0.02121(18) 0.00259(12) 0.00075(12) 0.00070(12)
Cu2 0.02360(18) 0.02293(18) 0.02188(18) -0.00028(12) 0.00207(13) -0.00048(12)
Cl1 0.0435(4) 0.0532(4) 0.0656(5) -0.0235(4) 0.0207(4) -0.0128(3)
O4 0.0223(8) 0.0237(8) 0.0217(8) 0.0000(6) 0.0050(6) 0.0026(6)
O1 0.0246(8) 0.0241(8) 0.0277(8) 0.0037(6) -0.0035(6) 0.0008(6)
O2 0.0236(8) 0.0270(8) 0.0224(8) 0.0025(6) 0.0025(6) -0.0012(6)
O5 0.0296(9) 0.0335(9) 0.0264(9) -0.0030(7) 0.0024(7) -0.0028(7)
O11 0.0353(10) 0.0435(10) 0.0268(9) 0.0029(8) 0.0043(7) -0.0032(8)
O6 0.0356(10) 0.0486(11) 0.0305(9) -0.0036(8) 0.0077(8) -0.0085(8)
O3 0.0440(11) 0.0517(12) 0.0253(9) 0.0026(8) 0.0103(8) -0.0075(9)
N1 0.0253(10) 0.0267(10) 0.0220(9) 0.0031(7) 0.0035(7) 0.0008(8)
N2 0.0355(11) 0.0258(10) 0.0206(9) -0.0010(8) 0.0046(8) 0.0021(8)
N3 0.0283(11) 0.0378(12) 0.0335(11) -0.0028(9) 0.0046(9) -0.0009(9)
O7 0.0764(18) 0.0558(15) 0.0659(16) -0.0027(12) 0.0159(13) 0.0084(13)
C5 0.0231(11) 0.0274(12) 0.0250(11) 0.0052(9) 0.0051(9) -0.0002(9)
C15 0.0330(12) 0.0294(12) 0.0186(10) 0.0004(9) 0.0064(9) 0.0045(10)
O9 0.0569(15) 0.0637(16) 0.090(2) 0.0043(14) 0.0211(14) -0.0112(12)
C9 0.0245(11) 0.0293(12) 0.0303(13) 0.0021(10) 0.0072(9) 0.0038(9)
C6 0.0244(12) 0.0257(12) 0.0286(12) 0.0052(9) -0.0012(9) 0.0014(9)
C16 0.0240(11) 0.0278(11) 0.0236(11) 0.0014(9) 0.0078(9) 0.0049(9)
C19 0.0292(12) 0.0293(12) 0.0296(12) -0.0009(10) 0.0034(10) 0.0004(10)
C1 0.0295(12) 0.0261(12) 0.0258(11) 0.0015(9) 0.0033(9) -0.0005(9)
C2 0.0359(13) 0.0257(12) 0.0362(14) 0.0021(10) 0.0088(10) -0.0002(10)
C18 0.0258(12) 0.0342(13) 0.0347(13) 0.0011(10) 0.0065(10) 0.0034(10)
C17 0.0372(14) 0.0348(13) 0.0246(12) 0.0045(10) 0.0107(10) 0.0048(10)
C11 0.0441(15) 0.0264(12) 0.0273(12) -0.0013(10) 0.0051(10) -0.0004(10)
C4 0.0238(11) 0.0323(13) 0.0360(13) 0.0090(10) 0.0011(10) 0.0028(10)
C3 0.0326(13) 0.0284(12) 0.0435(15) 0.0092(11) 0.0081(11) 0.0066(10)
C10 0.0294(13) 0.0430(15) 0.0444(16) 0.0030(12) 0.0071(11) -0.0083(11)
C14 0.0380(14) 0.0340(13) 0.0333(13) 0.0013(11) 0.0060(11) 0.0119(11)
O8 0.0227(14) 0.0438(17) 0.153(4) -0.027(2) 0.0202(17) -0.0037(12)
C12 0.0585(18) 0.0255(13) 0.0326(14) -0.0005(10) 0.0044(12) 0.0044(12)
C13 0.0546(17) 0.0312(14) 0.0379(15) 0.0001(11) 0.0058(13) 0.0168(12)
C7 0.0237(13) 0.0339(14) 0.0613(19) 0.0061(13) -0.0048(12) -0.0035(10)
C25 0.0393(15) 0.0453(16) 0.0385(15) 0.0051(12) 0.0057(12) -0.0075(12)
C20 0.0333(14) 0.0597(19) 0.0355(15) -0.0094(13) 0.0028(11) -0.0128(13)
C23 0.0375(15) 0.0562(19) 0.0451(17) -0.0170(14) 0.0077(12) -0.0019(13)
C8 0.0585(18) 0.0364(14) 0.0271(13) 0.0014(11) 0.0049(12) 0.0024(13)
O10 0.163(4) 0.111(3) 0.081(2) -0.056(2) 0.044(2) -0.057(3)
C21 0.0281(13) 0.0529(17) 0.0434(16) -0.0020(13) 0.0074(11) -0.0058(12)
C22 0.0391(16) 0.0580(19) 0.0424(16) -0.0028(14) 0.0021(12) -0.0151(14)
C24 0.0439(18) 0.064(2) 0.059(2) -0.0226(17) 0.0032(15) -0.0133(15)
C26 0.065(2) 0.051(2) 0.071(2) 0.0176(18) -0.0089(18) -0.0008(17)
O12A 0.085(4) 0.055(3) 0.098(5) 0.023(3) -0.040(3) -0.010(3)

loop_
_atom_type_symbol
_atom_type_description
_atom_type_scat_dispersion_real
_atom_type_scat_dispersion_imag
_atom_type_scat_source
C C 0.0181 0.0091 'International Tables Vol C Tables 4.2.6.8 and 6.1.1.4'
H H 0.0000 0.0000 'International Tables Vol C Tables 4.2.6.8 and 6.1.1.4'
Cl Cl 0.3639 0.7018 'International Tables Vol C Tables 4.2.6.8 and 6.1.1.4'
Cu Cu -1.9646 0.5888 'International Tables Vol C Tables 4.2.6.8 and 6.1.1.4'
N N 0.0311 0.0180 'International Tables Vol C Tables 4.2.6.8 and 6.1.1.4'
O O 0.0492 0.0322 'International Tables Vol C Tables 4.2.6.8 and 6.1.1.4'

loop_
_exptl_crystal_face_index_h
_exptl_crystal_face_index_k
_exptl_crystal_face_index_l
_exptl_crystal_face_perp_dist
-3 -16 3 0.0334
5 1 -4 0.0448
4 -15 -2 0.0343
1 -20 1 0.0243
0 -20 -2 0.0285
2 -15 -5 0.0352
1 -7 -7 0.0353
-4 -15 -1 0.0348
-1 -4 -7 0.0369
-4 -13 -2 0.0357
4 12 -4 0.0428
-1 2 -7 0.0328
-5 -10 -2 0.0370
-2 4 -7 0.0339
-4 -1 -5 0.0345
0 16 -5 0.0343
-3 13 -4 0.0334
-1 17 -4 0.0328
1 20 -1 0.0322
-2 20 1 0.0409
1 11 6 0.0326
3 14 4 0.0289
2 12 6 0.0272
1 3 7 0.0288
2 4 7 0.0257
4 -2 4 0.0300
1 -9 6 0.0297
-3 -8 6 0.0319
-6 -5 3 0.0383
1 18 3 0.0311

loop_
_geom_angle_atom_site_label_1
_geom_angle_atom_site_label_2
_geom_angle_atom_site_label_3
_geom_angle
_geom_angle_site_symmetry_1
_geom_angle_site_symmetry_3
_geom_angle_publ_flag
O4 Cu1 N1 162.92(8) . . ?
O1 Cu1 O4 81.69(7) . . ?
O1 Cu1 O2 178.60(7) . . ?
O1 Cu1 N1 81.87(7) . . ?
O2 Cu1 O4 99.69(7) . . ?
O2 Cu1 N1 96.73(7) . . ?
O4 Cu2 O2 80.64(6) . 3_667 ?
O4 Cu2 N2 80.87(8) . . ?
O1 Cu2 O4 80.88(7) . . ?
O1 Cu2 O2 100.84(6) . 3_667 ?
O1 Cu2 N2 156.58(8) . . ?
O5 Cu2 O4 175.28(7) . . ?
O5 Cu2 O1 102.04(7) . . ?
O5 Cu2 O2 95.11(6) . 3_667 ?
O5 Cu2 N2 97.20(8) . . ?
N2 Cu2 O2 90.51(7) . 3_667 ?
O7 Cl1 O9 110.88(16) . . ?
O8 Cl1 O7 107.49(17) . . ?
O8 Cl1 O9 109.8(2) . . ?
O8 Cl1 O10 110.0(3) . . ?
O10 Cl1 O7 108.1(2) . . ?
O10 Cl1 O9 110.5(2) . . ?
Cu2 O4 Cu1 96.88(7) . . ?
C16 O4 Cu1 127.20(13) . . ?
C16 O4 Cu2 109.10(13) . . ?
Cu1 O1 Cu2 100.40(7) . . ?
C6 O1 Cu1 115.54(14) . . ?
C6 O1 Cu2 136.46(15) . . ?
Cu1 O2 Cu2 101.47(6) . 3_667 ?
C9 O2 Cu1 113.43(15) . . ?
C9 O2 Cu2 144.68(15) . 3_667 ?
C19 O5 Cu2 114.73(15) . . ?
H11A O11 H11B 104.3 . . ?
C5 N1 Cu1 113.06(16) . . ?
C5 N1 C1 120.0(2) . . ?
C1 N1 Cu1 126.95(16) . . ?
C15 N2 Cu2 112.67(16) . . ?
C11 N2 Cu2 127.39(18) . . ?
C11 N2 C15 119.9(2) . . ?
C25 N3 H3A 105.7 . . ?
C25 N3 C23 114.4(2) . . ?
C25 N3 C21 115.0(2) . . ?
C23 N3 H3A 105.7 . . ?
C21 N3 H3A 105.7 . . ?
C21 N3 C23 109.4(2) . . ?
N1 C5 C6 115.5(2) . . ?
N1 C5 C4 120.5(2) . . ?
C4 C5 C6 123.9(2) . . ?
N2 C15 C16 114.8(2) . . ?
N2 C15 C14 120.6(2) . . ?
C14 C15 C16 124.6(2) . . ?
O2 C9 C10 116.4(2) . . ?
O3 C9 O2 121.7(2) . . ?
O3 C9 C10 121.9(2) . . ?
O1 C6 C5 107.06(19) . . ?
O1 C6 C7 109.6(2) . . ?
O1 C6 C8 110.4(2) . . ?
C5 C6 C8 107.3(2) . . ?
C7 C6 C5 111.1(2) . . ?
C7 C6 C8 111.3(2) . . ?
O4 C16 C15 105.70(18) . . ?
O4 C16 C18 109.92(19) . . ?
O4 C16 C17 109.83(18) . . ?
C15 C16 C17 107.93(19) . . ?
C18 C16 C15 112.10(19) . . ?
C18 C16 C17 111.2(2) . . ?
O5 C19 C20 116.1(2) . . ?
O6 C19 O5 123.0(2) . . ?
O6 C19 C20 120.9(2) . . ?
N1 C1 H1 118.9 . . ?
N1 C1 C2 122.2(2) . . ?
C2 C1 H1 118.9 . . ?
C1 C2 H2 120.8 . . ?
C1 C2 C3 118.4(2) . . ?
C3 C2 H2 120.8 . . ?
C16 C18 H18A 109.5 . . ?
C16 C18 H18B 109.5 . . ?
C16 C18 H18C 109.5 . . ?
H18A C18 H18B 109.5 . . ?
H18A C18 H18C 109.5 . . ?
H18B C18 H18C 109.5 . . ?
C16 C17 H17A 109.5 . . ?
C16 C17 H17B 109.5 . . ?
C16 C17 H17C 109.5 . . ?
H17A C17 H17B 109.5 . . ?
H17A C17 H17C 109.5 . . ?
H17B C17 H17C 109.5 . . ?
N2 C11 H11 118.9 . . ?
N2 C11 C12 122.1(3) . . ?
C12 C11 H11 118.9 . . ?
C5 C4 H4 120.3 . . ?
C3 C4 C5 119.3(2) . . ?
C3 C4 H4 120.3 . . ?
C2 C3 C4 119.5(2) . . ?
C2 C3 H3 120.2 . . ?
C4 C3 H3 120.2 . . ?
C9 C10 H10A 109.5 . . ?
C9 C10 H10B 109.5 . . ?
C9 C10 H10C 109.5 . . ?
H10A C10 H10B 109.5 . . ?
H10A C10 H10C 109.5 . . ?
H10B C10 H10C 109.5 . . ?
C15 C14 H14 120.4 . . ?
C13 C14 C15 119.2(3) . . ?
C13 C14 H14 120.4 . . ?
C11 C12 H12 120.6 . . ?
C13 C12 C11 118.8(3) . . ?
C13 C12 H12 120.6 . . ?
C14 C13 H13 120.3 . . ?
C12 C13 C14 119.4(3) . . ?
C12 C13 H13 120.3 . . ?
C6 C7 H7A 109.5 . . ?
C6 C7 H7B 109.5 . . ?
C6 C7 H7C 109.5 . . ?
H7A C7 H7B 109.5 . . ?
H7A C7 H7C 109.5 . . ?
H7B C7 H7C 109.5 . . ?
N3 C25 H25A 108.6 . . ?
N3 C25 H25B 108.6 . . ?
N3 C25 C26 114.8(3) . . ?
H25A C25 H25B 107.6 . . ?
C26 C25 H25A 108.6 . . ?
C26 C25 H25B 108.6 . . ?
C19 C20 H20A 109.5 . . ?
C19 C20 H20B 109.5 . . ?
C19 C20 H20C 109.5 . . ?
H20A C20 H20B 109.5 . . ?
H20A C20 H20C 109.5 . . ?
H20B C20 H20C 109.5 . . ?
N3 C23 H23A 109.2 . . ?
N3 C23 H23B 109.2 . . ?
H23A C23 H23B 107.9 . . ?
C24 C23 N3 112.2(2) . . ?
C24 C23 H23A 109.2 . . ?
C24 C23 H23B 109.2 . . ?
C6 C8 H8A 109.5 . . ?
C6 C8 H8B 109.5 . . ?
C6 C8 H8C 109.5 . . ?
H8A C8 H8B 109.5 . . ?
H8A C8 H8C 109.5 . . ?
H8B C8 H8C 109.5 . . ?
N3 C21 H21A 108.8 . . ?
N3 C21 H21B 108.8 . . ?
N3 C21 C22 113.8(2) . . ?
H21A C21 H21B 107.7 . . ?
C22 C21 H21A 108.8 . . ?
C22 C21 H21B 108.8 . . ?
C21 C22 H22A 109.5 . . ?
C21 C22 H22B 109.5 . . ?
C21 C22 H22C 109.5 . . ?
H22A C22 H22B 109.5 . . ?
H22A C22 H22C 109.5 . . ?
H22B C22 H22C 109.5 . . ?
C23 C24 H24A 109.5 . . ?
C23 C24 H24B 109.5 . . ?
C23 C24 H24C 109.5 . . ?
H24A C24 H24B 109.5 . . ?
H24A C24 H24C 109.5 . . ?
H24B C24 H24C 109.5 . . ?
C25 C26 H26A 109.5 . . ?
C25 C26 H26B 109.5 . . ?
C25 C26 H26C 109.5 . . ?
H26A C26 H26B 109.5 . . ?
H26A C26 H26C 109.5 . . ?
H26B C26 H26C 109.5 . . ?
H12A O12A H12B 104.5 . . ?

loop_
_geom_bond_atom_site_label_1
_geom_bond_atom_site_label_2
_geom_bond_distance
_geom_bond_site_symmetry_2
_geom_bond_publ_flag
Cu1 O4 1.9814(16) . ?
Cu1 O1 1.9086(16) . ?
Cu1 O2 1.9446(16) . ?
Cu1 N1 1.998(2) . ?
Cu2 O4 1.9768(16) . ?
Cu2 O1 1.9462(16) . ?
Cu2 O2 2.3840(16) 3_667 ?
Cu2 O5 1.9361(17) . ?
Cu2 N2 2.000(2) . ?
Cl1 O7 1.423(3) . ?
Cl1 O9 1.432(3) . ?
Cl1 O8 1.417(3) . ?
Cl1 O10 1.423(3) . ?
O4 C16 1.440(3) . ?
O1 C6 1.410(3) . ?
O2 C9 1.288(3) . ?
O5 C19 1.273(3) . ?
O11 H11A 0.8716 . ?
O11 H11B 0.8710 . ?
O6 C19 1.242(3) . ?
O3 C9 1.236(3) . ?
N1 C5 1.342(3) . ?
N1 C1 1.345(3) . ?
N2 C15 1.349(3) . ?
N2 C11 1.338(3) . ?
N3 H3A 1.0000 . ?
N3 C25 1.490(3) . ?
N3 C23 1.503(3) . ?
N3 C21 1.501(3) . ?
C5 C6 1.531(3) . ?
C5 C4 1.388(3) . ?
C15 C16 1.526(3) . ?
C15 C14 1.392(3) . ?
C9 C10 1.503(4) . ?
C6 C7 1.529(3) . ?
C6 C8 1.537(4) . ?
C16 C18 1.518(3) . ?
C16 C17 1.538(3) . ?
C19 C20 1.502(4) . ?
C1 H1 0.9500 . ?
C1 C2 1.375(3) . ?
C2 H2 0.9500 . ?
C2 C3 1.382(4) . ?
C18 H18A 0.9800 . ?
C18 H18B 0.9800 . ?
C18 H18C 0.9800 . ?
C17 H17A 0.9800 . ?
C17 H17B 0.9800 . ?
C17 H17C 0.9800 . ?
C11 H11 0.9500 . ?
C11 C12 1.380(4) . ?
C4 H4 0.9500 . ?
C4 C3 1.387(4) . ?
C3 H3 0.9500 . ?
C10 H10A 0.9800 . ?
C10 H10B 0.9800 . ?
C10 H10C 0.9800 . ?
C14 H14 0.9500 . ?
C14 C13 1.388(4) . ?
C12 H12 0.9500 . ?
C12 C13 1.378(4) . ?
C13 H13 0.9500 . ?
C7 H7A 0.9800 . ?
C7 H7B 0.9800 . ?
C7 H7C 0.9800 . ?
C25 H25A 0.9900 . ?
C25 H25B 0.9900 . ?
C25 C26 1.495(5) . ?
C20 H20A 0.9800 . ?
C20 H20B 0.9800 . ?
C20 H20C 0.9800 . ?
C23 H23A 0.9900 . ?
C23 H23B 0.9900 . ?
C23 C24 1.500(4) . ?
C8 H8A 0.9800 . ?
C8 H8B 0.9800 . ?
C8 H8C 0.9800 . ?
C21 H21A 0.9900 . ?
C21 H21B 0.9900 . ?
C21 C22 1.503(4) . ?
C22 H22A 0.9800 . ?
C22 H22B 0.9800 . ?
C22 H22C 0.9800 . ?
C24 H24A 0.9800 . ?
C24 H24B 0.9800 . ?
C24 H24C 0.9800 . ?
C26 H26A 0.9800 . ?
C26 H26B 0.9800 . ?
C26 H26C 0.9800 . ?
O12A H12A 0.8704 . ?
O12A H12B 0.8700 . ?

loop_
_geom_torsion_atom_site_label_1
_geom_torsion_atom_site_label_2
_geom_torsion_atom_site_label_3
_geom_torsion_atom_site_label_4
_geom_torsion
_geom_torsion_site_symmetry_1
_geom_torsion_site_symmetry_2
_geom_torsion_site_symmetry_3
_geom_torsion_site_symmetry_4
_geom_torsion_publ_flag
Cu1 O4 C16 C15 -158.25(14) . . . . ?
Cu1 O4 C16 C18 80.6(2) . . . . ?
Cu1 O4 C16 C17 -42.1(3) . . . . ?
Cu1 O1 C6 C5 -28.9(2) . . . . ?
Cu1 O1 C6 C7 -149.55(18) . . . . ?
Cu1 O1 C6 C8 87.5(2) . . . . ?
Cu1 O2 C9 O3 -7.8(3) . . . . ?
Cu1 O2 C9 C10 170.87(17) . . . . ?
Cu1 N1 C5 C6 -1.7(2) . . . . ?
Cu1 N1 C5 C4 -179.28(18) . . . . ?
Cu1 N1 C1 C2 179.91(18) . . . . ?
Cu2 O4 C16 C15 -43.29(19) . . . . ?
Cu2 O4 C16 C18 -164.46(15) . . . . ?
Cu2 O4 C16 C17 72.9(2) . . . . ?
Cu2 O1 C6 C5 -171.46(15) . . . . ?
Cu2 O1 C6 C7 67.9(3) . . . . ?
Cu2 O1 C6 C8 -55.0(3) . . . . ?
Cu2 O2 C9 O3 -178.36(17) 3_667 . . . ?
Cu2 O2 C9 C10 0.3(4) 3_667 . . . ?
Cu2 O5 C19 O6 -2.6(3) . . . . ?
Cu2 O5 C19 C20 177.80(19) . . . . ?
Cu2 N2 C15 C16 -2.9(2) . . . . ?
Cu2 N2 C15 C14 179.41(18) . . . . ?
Cu2 N2 C11 C12 -178.35(19) . . . . ?
N1 C5 C6 O1 19.1(3) . . . . ?
N1 C5 C6 C7 138.7(2) . . . . ?
N1 C5 C6 C8 -99.5(2) . . . . ?
N1 C5 C4 C3 -0.5(4) . . . . ?
N1 C1 C2 C3 -0.9(4) . . . . ?
N2 C15 C16 O4 30.3(3) . . . . ?
N2 C15 C16 C18 150.1(2) . . . . ?
N2 C15 C16 C17 -87.1(2) . . . . ?
N2 C15 C14 C13 -1.1(4) . . . . ?
N2 C11 C12 C13 -0.1(4) . . . . ?
C5 N1 C1 C2 0.3(3) . . . . ?
C5 C4 C3 C2 -0.1(4) . . . . ?
C15 N2 C11 C12 -1.6(4) . . . . ?
C15 C14 C13 C12 -0.6(4) . . . . ?
C6 C5 C4 C3 -177.8(2) . . . . ?
C16 C15 C14 C13 -178.5(2) . . . . ?
C1 N1 C5 C6 178.0(2) . . . . ?
C1 N1 C5 C4 0.4(3) . . . . ?
C1 C2 C3 C4 0.8(4) . . . . ?
C11 N2 C15 C16 179.9(2) . . . . ?
C11 N2 C15 C14 2.2(3) . . . . ?
C11 C12 C13 C14 1.2(4) . . . . ?
C4 C5 C6 O1 -163.4(2) . . . . ?
C4 C5 C6 C7 -43.8(3) . . . . ?
C4 C5 C6 C8 78.0(3) . . . . ?
C14 C15 C16 O4 -152.1(2) . . . . ?
C14 C15 C16 C18 -32.4(3) . . . . ?
C14 C15 C16 C17 90.4(3) . . . . ?
C25 N3 C23 C24 60.0(4) . . . . ?
C25 N3 C21 C22 -54.8(3) . . . . ?
C23 N3 C25 C26 61.3(3) . . . . ?
C23 N3 C21 C22 174.8(3) . . . . ?
C21 N3 C25 C26 -66.6(3) . . . . ?
C21 N3 C23 C24 -169.3(3) . . . . ?

loop_
_exptl_oxdiff_crystal_face_indexfrac_h
_exptl_oxdiff_crystal_face_indexfrac_k
_exptl_oxdiff_crystal_face_indexfrac_l
_exptl_oxdiff_crystal_face_x
_exptl_oxdiff_crystal_face_y
_exptl_oxdiff_crystal_face_z
-3.0039 -15.9969 2.9992 0.1334 -0.2755 0.9377
5.0078 1.0006 -3.9920 0.2120 -0.4450 -0.7987
4.0062 -14.9943 -1.9902 0.4934 -0.8704 -0.1373
1.0011 -19.9925 1.0056 0.4820 -0.7274 0.4958
0.0049 -20.0030 -1.9913 0.0704 -0.9054 0.4471
2.0094 -15.0071 -4.9877 -0.0404 -1.0096 -0.0744
1.0109 -7.0158 -6.9883 -0.4609 -0.8111 -0.2913
-3.9989 -15.0102 -0.9967 -0.3878 -0.4878 0.8080
-0.9903 -4.0208 -6.9906 -0.7448 -0.6194 -0.1514
-3.9977 -13.0131 -1.9960 -0.5106 -0.4840 0.6992
4.0062 11.9970 -3.9961 -0.0550 0.0122 -0.9918
-0.9909 1.9784 -6.9924 -0.8238 -0.3911 -0.3176
-4.9985 -10.0158 -1.9976 -0.6723 -0.3310 0.7276
-1.9916 3.9759 -6.9937 -0.9724 -0.2762 -0.2615
-3.9948 -1.0227 -4.9960 -0.9580 -0.2443 0.2068
0.0053 15.9845 -4.9987 -0.6930 0.2473 -0.7100
-2.9972 12.9806 -4.0009 -0.9237 0.3218 -0.2391
-0.9966 16.9847 -4.0009 -0.7319 0.3964 -0.5728
0.9998 19.9971 -1.0043 -0.2376 0.6498 -0.7188
-2.0044 19.9956 0.9912 -0.4113 0.9107 -0.2775
0.9910 11.0172 5.9897 0.5562 0.8134 -0.0959
2.9944 14.0161 3.9926 0.5682 0.7054 -0.5087
1.9913 12.0194 5.9900 0.6652 0.8126 -0.2350
0.9904 3.0209 6.9909 0.7580 0.5813 0.1791
1.9908 4.0231 6.9912 0.8670 0.5806 0.0399
3.9965 -1.9796 3.9982 0.9011 0.0579 -0.1770
0.9930 -8.9803 5.9959 0.8195 0.0525 0.4580
-3.0089 -7.9897 5.9930 0.3175 0.2457 0.8763
-6.0064 -5.0052 2.9939 -0.3780 0.2594 0.9675
0.9944 18.0082 2.9913 0.1746 0.8628 -0.4499
